data_2237690
loop_
_publ_author_name
'Ukai, Miho'
'Tabata, Hideyuki'
'Okuno, Tsunehisa'

_publ_section_title
;
 (<i>Z</i>)-9-(1,2-Dichlorovinyl)-9<i>H</i>-carbazole
;
_journal_coeditor_code QM2093
_journal_issue 4
_journal_name_full 'Acta Crystallographica Section E'
_journal_page_first o555
_journal_paper_doi 10.1107/S1600536813007137
_journal_volume 69
_journal_year 2013
_chemical_formula_iupac 'C14 H9 Cl2 N'
_chemical_formula_moiety 'C14 H9 Cl2 N'
_chemical_formula_sum 'C14 H9 Cl2 N'
_chemical_formula_weight 262.14
_chemical_name_systematic
;
(<i>Z</i>)-9-(1,2-Dichlorovinyl)-9<i>H</i>-carbazole
;
_space_group_IT_number 14
_symmetry_cell_setting monoclinic
_symmetry_space_group_name_Hall '-P 2ybc'
_symmetry_space_group_name_H-M 'P 1 21/c 1'
_atom_sites_solution_hydrogens geom
_atom_sites_solution_primary direct
_atom_sites_solution_secondary difmap
_cell_angle_alpha 90.0000
_cell_angle_beta 93.7529(16)
_cell_angle_gamma 90.0000
_cell_formula_units_Z 8
_cell_length_a 6.6552(7)
_cell_length_b 24.872(3)
_cell_length_c 14.8636(15)
_cell_measurement_reflns_used 9066
_cell_measurement_temperature 93
_cell_measurement_theta_max 31.27
_cell_measurement_theta_min 1.60
_cell_volume 2455.1(5)
_computing_cell_refinement 'CrystalClear (Rigaku, 2008)'
_computing_data_collection 'CrystalClear (Rigaku, 2008)'
_computing_data_reduction 'CrystalClear (Rigaku, 2008)'
_computing_molecular_graphics 'ORTEP-3 forWindows (Farrugia, 2012)'
_computing_publication_material 'CrystalStructure (Rigaku, 2010)'
_computing_structure_refinement 'SHELXL97 (Sheldrick, 2008)'
_computing_structure_solution 'SIR92 (Altomare <i>et al.</i>, 1994)'
_diffrn_ambient_temperature 93
_diffrn_detector_area_resol_mean 28.445
_diffrn_measured_fraction_theta_full 0.990
_diffrn_measured_fraction_theta_max 0.990
_diffrn_measurement_device_type 'Rigaku Saturn724+'
_diffrn_measurement_method \w
_diffrn_radiation_type 'Mo K\a'
_diffrn_radiation_wavelength 0.71075
_diffrn_reflns_av_R_equivalents 0.0238
_diffrn_reflns_limit_h_max 8
_diffrn_reflns_limit_h_min -8
_diffrn_reflns_limit_k_max 32
_diffrn_reflns_limit_k_min -32
_diffrn_reflns_limit_l_max 19
_diffrn_reflns_limit_l_min -19
_diffrn_reflns_number 19841
_diffrn_reflns_theta_full 27.50
_diffrn_reflns_theta_max 27.50
_diffrn_standards_number 0
_exptl_absorpt_coefficient_mu 0.502
_exptl_absorpt_correction_T_max 0.965
_exptl_absorpt_correction_T_min 0.939
_exptl_absorpt_correction_type numerical
_exptl_absorpt_process_details '(NUMABS; Rigaku, 1999)'
_exptl_crystal_colour colorless
_exptl_crystal_density_diffrn 1.418
_exptl_crystal_density_method 'not measured'
_exptl_crystal_description block
_exptl_crystal_F_000 1072.00
_exptl_crystal_size_max 0.140
_exptl_crystal_size_mid 0.110
_exptl_crystal_size_min 0.070
_refine_diff_density_max 0.600
_refine_diff_density_min -0.430
_refine_ls_extinction_method none
_refine_ls_goodness_of_fit_ref 1.041
_refine_ls_hydrogen_treatment constr
_refine_ls_number_parameters 323
_refine_ls_number_reflns 5594
_refine_ls_number_restraints 0
_refine_ls_R_factor_gt 0.0352
_refine_ls_shift/su_max 0.000
_refine_ls_structure_factor_coef Fsqd
_refine_ls_weighting_details 'w = 1/[\s^2^(Fo^2^)+(0.0454P)^2^+1.5809P] where P=(Fo^2^+2Fc^2^)/3'
_refine_ls_weighting_scheme calc
_refine_ls_wR_factor_ref 0.0915
_reflns_number_gt 5154
_reflns_number_total 5595
_reflns_threshold_expression F^2^>2\s(F^2^)
_cod_data_source_file qm2093.cif
_cod_data_source_block I
_cod_original_sg_symbol_H-M 'P 21/c'
_cod_database_code 2237690
_cod_database_fobs_code 2237690

loop_
_symmetry_equiv_pos_site_id
_symmetry_equiv_pos_as_xyz
1 +x,+y,+z
2 -x,1/2+y,1/2-z
3 -x,-y,-z
4 +x,1/2-y,1/2+z

loop_
_atom_site_type_symbol
_atom_site_label
_atom_site_fract_x
_atom_site_fract_y
_atom_site_fract_z
_atom_site_U_iso_or_equiv
_atom_site_adp_type
_atom_site_calc_flag
_atom_site_refinement_flags
_atom_site_occupancy
_atom_site_symmetry_multiplicity
Cl Cl1 0.36938(6) 0.115051(16) -0.06836(2) 0.02685(10) Uani d . 1.0 4
Cl Cl2 -0.07609(5) 0.067708(15) -0.04789(3) 0.02598(10) Uani d . 1.0 4
Cl Cl3 -0.48776(6) 0.417277(18) 0.20176(3) 0.03522(11) Uani d . 1.0 4
Cl Cl4 -0.02371(6) 0.385892(18) 0.22034(3) 0.03179(11) Uani d . 1.0 4
N N1 0.38706(19) 0.12141(5) 0.11169(8) 0.0220(3) Uani d . 1.0 4
N N2 -0.07119(18) 0.36020(5) 0.04603(8) 0.0187(3) Uani d . 1.0 4
C C1 0.4098(3) 0.17400(6) 0.14528(9) 0.0208(3) Uani d . 1.0 4
C C2 0.2888(3) 0.21869(6) 0.12645(10) 0.0237(3) Uani d . 1.0 4
C C3 0.3395(3) 0.26575(6) 0.17308(10) 0.0255(3) Uani d . 1.0 4
C C4 0.5047(3) 0.26787(6) 0.23673(10) 0.0263(3) Uani d . 1.0 4
C C5 0.6246(3) 0.22303(6) 0.25421(10) 0.0240(3) Uani d . 1.0 4
C C6 0.5777(3) 0.17551(6) 0.20749(9) 0.0209(3) Uani d . 1.0 4
C C7 0.6640(3) 0.12206(6) 0.21095(10) 0.0216(3) Uani d . 1.0 4
C C8 0.8266(3) 0.09901(7) 0.26128(10) 0.0264(3) Uani d . 1.0 4
C C9 0.8666(3) 0.04476(7) 0.24977(11) 0.0284(4) Uani d . 1.0 4
C C10 0.7481(3) 0.01371(6) 0.18843(11) 0.0267(4) Uani d . 1.0 4
C C11 0.5848(3) 0.03562(6) 0.13764(10) 0.0246(3) Uani d . 1.0 4
C C12 0.5451(3) 0.08984(6) 0.15036(10) 0.0213(3) Uani d . 1.0 4
C C13 0.2646(3) 0.10640(6) 0.03541(10) 0.0205(3) Uani d . 1.0 4
C C14 0.0817(3) 0.08677(6) 0.04245(10) 0.0231(3) Uani d . 1.0 4
C C15 -0.0809(2) 0.30780(6) 0.01076(9) 0.0184(3) Uani d . 1.0 4
C C16 -0.2113(3) 0.26628(6) 0.02964(10) 0.0220(3) Uani d . 1.0 4
C C17 -0.1905(3) 0.21842(6) -0.01740(10) 0.0243(3) Uani d . 1.0 4
C C18 -0.0458(3) 0.21255(6) -0.08086(10) 0.0260(3) Uani d . 1.0 4
C C19 0.0838(3) 0.25415(6) -0.09896(10) 0.0246(3) Uani d . 1.0 4
C C20 0.0660(3) 0.30276(6) -0.05279(9) 0.0202(3) Uani d . 1.0 4
C C21 0.1688(2) 0.35412(6) -0.05645(10) 0.0210(3) Uani d . 1.0 4
C C22 0.3168(3) 0.37452(7) -0.10978(11) 0.0271(4) Uani d . 1.0 4
C C23 0.3715(3) 0.42804(7) -0.10051(12) 0.0305(4) Uani d . 1.0 4
C C24 0.2833(3) 0.46122(6) -0.03795(12) 0.0282(4) Uani d . 1.0 4
C C25 0.1378(3) 0.44174(6) 0.01656(10) 0.0230(3) Uani d . 1.0 4
C C26 0.0810(2) 0.38833(6) 0.00524(10) 0.0192(3) Uani d . 1.0 4
C C27 -0.1707(3) 0.37955(5) 0.11931(9) 0.0188(3) Uani d . 1.0 4
C C28 -0.3629(3) 0.39276(6) 0.11315(11) 0.0246(3) Uani d . 1.0 4
H H2 0.1793 0.2175 0.0877 0.0283 Uiso calc R 1.0 4
H H3 0.2536 0.2973 0.1612 0.0286 Uiso calc R 1.0 4
H H4 0.5326 0.3008 0.2696 0.0249 Uiso calc R 1.0 4
H H5 0.7354 0.2243 0.2985 0.0314 Uiso calc R 1.0 4
H H8 0.9082 0.1201 0.3026 0.0317 Uiso calc R 1.0 4
H H9 0.9758 0.0285 0.2840 0.0341 Uiso calc R 1.0 4
H H10 0.7797 -0.0232 0.1812 0.0320 Uiso calc R 1.0 4
H H11 0.5042 0.0144 0.0961 0.0295 Uiso calc R 1.0 4
H H14 0.0347 0.0830 0.1011 0.0277 Uiso calc R 1.0 4
H H16 -0.3098 0.2704 0.0726 0.0264 Uiso calc R 1.0 4
H H17 -0.2766 0.1891 -0.0062 0.0291 Uiso calc R 1.0 4
H H18 -0.0363 0.1794 -0.1121 0.0312 Uiso calc R 1.0 4
H H19 0.1825 0.2498 -0.1417 0.0295 Uiso calc R 1.0 4
H H22 0.3787 0.3520 -0.1516 0.0325 Uiso calc R 1.0 4
H H23 0.4702 0.4425 -0.1371 0.0365 Uiso calc R 1.0 4
H H24 0.3238 0.4978 -0.0327 0.0338 Uiso calc R 1.0 4
H H25 0.0795 0.4640 0.0597 0.0276 Uiso calc R 1.0 4
H H28 -0.4362 0.3885 0.0566 0.0295 Uiso calc R 1.0 4

loop_
_atom_site_aniso_label
_atom_site_aniso_U_11
_atom_site_aniso_U_22
_atom_site_aniso_U_33
_atom_site_aniso_U_12
_atom_site_aniso_U_13
_atom_site_aniso_U_23
Cl1 0.02329(18) 0.0368(2) 0.02081(18) -0.00867(14) 0.00395(14) -0.00355(14)
Cl2 0.02099(17) 0.02764(19) 0.0290(2) -0.00531(13) -0.00099(14) 0.00015(14)
Cl3 0.0287(2) 0.0402(3) 0.0383(3) 0.00770(16) 0.01367(17) -0.00693(17)
Cl4 0.0270(2) 0.0474(3) 0.02074(19) 0.00283(16) -0.00039(14) -0.00556(15)
N1 0.0252(7) 0.0203(6) 0.0198(6) 0.0011(5) -0.0025(5) -0.0015(5)
N2 0.0192(6) 0.0178(6) 0.0196(6) -0.0010(5) 0.0057(5) -0.0012(5)
C1 0.0248(7) 0.0215(7) 0.0160(7) -0.0014(6) 0.0019(6) -0.0020(5)
C2 0.0239(7) 0.0259(8) 0.0211(7) 0.0025(6) -0.0001(6) -0.0015(6)
C3 0.0283(8) 0.0239(8) 0.0249(8) 0.0028(6) 0.0056(6) -0.0018(6)
C4 0.0326(8) 0.0246(8) 0.0222(8) -0.0035(6) 0.0052(6) -0.0055(6)
C5 0.0270(8) 0.0271(8) 0.0178(7) -0.0031(6) 0.0009(6) -0.0026(6)
C6 0.0232(7) 0.0242(7) 0.0155(7) -0.0007(6) 0.0019(6) 0.0006(5)
C7 0.0244(7) 0.0240(7) 0.0166(7) -0.0003(6) 0.0027(6) 0.0008(6)
C8 0.0268(8) 0.0333(8) 0.0189(7) 0.0004(7) -0.0010(6) 0.0018(6)
C9 0.0275(8) 0.0336(9) 0.0241(8) 0.0049(7) 0.0015(6) 0.0083(7)
C10 0.0311(8) 0.0233(7) 0.0264(8) 0.0039(6) 0.0065(7) 0.0061(6)
C11 0.0291(8) 0.0226(7) 0.0221(8) -0.0001(6) 0.0025(6) 0.0017(6)
C12 0.0238(7) 0.0229(7) 0.0173(7) 0.0002(6) 0.0016(6) 0.0033(6)
C13 0.0236(7) 0.0190(7) 0.0189(7) 0.0001(6) 0.0016(6) -0.0015(5)
C14 0.0246(8) 0.0236(7) 0.0212(7) -0.0016(6) 0.0020(6) 0.0012(6)
C15 0.0200(7) 0.0191(7) 0.0161(7) 0.0023(5) 0.0003(5) -0.0013(5)
C16 0.0222(7) 0.0223(7) 0.0216(7) -0.0014(6) 0.0024(6) 0.0006(6)
C17 0.0285(8) 0.0191(7) 0.0246(8) -0.0019(6) -0.0033(6) 0.0005(6)
C18 0.0347(9) 0.0215(7) 0.0210(8) 0.0050(6) -0.0039(6) -0.0043(6)
C19 0.0290(8) 0.0271(8) 0.0179(7) 0.0058(6) 0.0028(6) -0.0028(6)
C20 0.0217(7) 0.0228(7) 0.0162(7) 0.0027(6) 0.0016(6) 0.0010(5)
C21 0.0202(7) 0.0243(7) 0.0187(7) 0.0021(6) 0.0027(6) 0.0014(6)
C22 0.0236(8) 0.0345(9) 0.0238(8) 0.0008(6) 0.0073(6) 0.0024(6)
C23 0.0232(8) 0.0380(9) 0.0310(9) -0.0032(7) 0.0078(7) 0.0097(7)
C24 0.0233(8) 0.0254(8) 0.0359(9) -0.0034(6) 0.0017(7) 0.0067(7)
C25 0.0216(7) 0.0210(7) 0.0265(8) 0.0014(6) 0.0025(6) 0.0016(6)
C26 0.0174(7) 0.0217(7) 0.0189(7) 0.0008(5) 0.0031(6) 0.0031(5)
C27 0.0215(7) 0.0173(6) 0.0178(7) 0.0000(5) 0.0037(6) -0.0006(5)
C28 0.0229(7) 0.0264(8) 0.0249(8) 0.0025(6) 0.0047(6) -0.0028(6)

loop_
_atom_type_symbol
_atom_type_description
_atom_type_scat_dispersion_real
_atom_type_scat_dispersion_imag
_atom_type_scat_source
C C 0.0033 0.0016
;
International Tables for Crystallography
(1992, Vol. C, Tables 4.2.6.8 and 6.1.1.4)
;
H H 0.0000 0.0000
;
International Tables for Crystallography
(1992, Vol. C, Table 6.1.1.4)
;
Cl Cl 0.1484 0.1585
;
International Tables for Crystallography
(1992, Vol. C, Tables 4.2.6.8 and 6.1.1.4)
;
N N 0.0061 0.0033
;
International Tables for Crystallography
(1992, Vol. C, Tables 4.2.6.8 and 6.1.1.4)
;

loop_
_geom_angle_atom_site_label_1
_geom_angle_atom_site_label_2
_geom_angle_atom_site_label_3
_geom_angle
_geom_angle_publ_flag
C1 N1 C12 108.34(12) ?
C1 N1 C13 125.34(12) ?
C12 N1 C13 124.16(13) ?
C15 N2 C26 108.57(12) ?
C15 N2 C27 126.75(12) ?
C26 N2 C27 123.95(12) ?
N1 C1 C2 128.71(13) ?
N1 C1 C6 108.77(13) ?
C2 C1 C6 122.48(14) ?
C1 C2 C3 117.01(14) ?
C2 C3 C4 121.42(14) ?
C3 C4 C5 120.80(14) ?
C4 C5 C6 118.75(14) ?
C1 C6 C5 119.52(14) ?
C1 C6 C7 107.20(13) ?
C5 C6 C7 133.22(14) ?
C6 C7 C8 133.40(14) ?
C6 C7 C12 107.14(13) ?
C8 C7 C12 119.44(14) ?
C7 C8 C9 118.74(15) ?
C8 C9 C10 120.85(15) ?
C9 C10 C11 121.59(15) ?
C10 C11 C12 117.03(14) ?
N1 C12 C7 108.52(13) ?
N1 C12 C11 129.10(14) ?
C7 C12 C11 122.34(14) ?
Cl1 C13 N1 115.89(11) ?
Cl1 C13 C14 122.55(12) ?
N1 C13 C14 121.56(14) ?
Cl2 C14 C13 124.01(13) ?
N2 C15 C16 128.92(14) ?
N2 C15 C20 108.42(13) ?
C16 C15 C20 122.64(14) ?
C15 C16 C17 116.77(14) ?
C16 C17 C18 121.54(15) ?
C17 C18 C19 121.20(14) ?
C18 C19 C20 118.47(15) ?
C15 C20 C19 119.38(14) ?
C15 C20 C21 107.22(13) ?
C19 C20 C21 133.39(14) ?
C20 C21 C22 133.71(15) ?
C20 C21 C26 106.94(13) ?
C22 C21 C26 119.20(14) ?
C21 C22 C23 118.84(16) ?
C22 C23 C24 120.92(16) ?
C23 C24 C25 121.32(15) ?
C24 C25 C26 117.21(14) ?
N2 C26 C21 108.84(13) ?
N2 C26 C25 128.60(14) ?
C21 C26 C25 122.48(14) ?
Cl4 C27 N2 115.76(11) ?
Cl4 C27 C28 121.61(12) ?
N2 C27 C28 122.63(13) ?
Cl3 C28 C27 123.51(13) ?
C1 C2 H2 122.524 no
C3 C2 H2 120.422 no
C2 C3 H3 117.652 no
C4 C3 H3 120.905 no
C3 C4 H4 119.329 no
C5 C4 H4 119.852 no
C4 C5 H5 120.759 no
C6 C5 H5 120.472 no
C7 C8 H8 120.630 no
C9 C8 H8 120.632 no
C8 C9 H9 119.584 no
C10 C9 H9 119.567 no
C9 C10 H10 119.207 no
C11 C10 H10 119.200 no
C10 C11 H11 121.473 no
C12 C11 H11 121.492 no
Cl2 C14 H14 117.993 no
C13 C14 H14 117.994 no
C15 C16 H16 121.610 no
C17 C16 H16 121.621 no
C16 C17 H17 119.231 no
C18 C17 H17 119.224 no
C17 C18 H18 119.401 no
C19 C18 H18 119.399 no
C18 C19 H19 120.775 no
C20 C19 H19 120.755 no
C21 C22 H22 120.587 no
C23 C22 H22 120.576 no
C22 C23 H23 119.542 no
C24 C23 H23 119.540 no
C23 C24 H24 119.338 no
C25 C24 H24 119.337 no
C24 C25 H25 121.396 no
C26 C25 H25 121.394 no
Cl3 C28 H28 118.251 no
C27 C28 H28 118.239 no

loop_
_geom_bond_atom_site_label_1
_geom_bond_atom_site_label_2
_geom_bond_distance
_geom_bond_publ_flag
Cl1 C13 1.7470(16) ?
Cl2 C14 1.7162(16) ?
Cl3 C28 1.7146(17) ?
Cl4 C27 1.7448(14) ?
N1 C1 1.405(2) ?
N1 C12 1.4051(19) ?
N1 C13 1.4028(19) ?
N2 C15 1.405(2) ?
N2 C26 1.401(2) ?
N2 C27 1.3967(19) ?
C1 C2 1.390(3) ?
C1 C6 1.404(2) ?
C2 C3 1.391(2) ?
C3 C4 1.404(3) ?
C4 C5 1.386(3) ?
C5 C6 1.396(2) ?
C6 C7 1.448(3) ?
C7 C8 1.397(3) ?
C7 C12 1.409(2) ?
C8 C9 1.388(3) ?
C9 C10 1.398(3) ?
C10 C11 1.393(3) ?
C11 C12 1.390(3) ?
C13 C14 1.322(3) ?
C15 C16 1.389(2) ?
C15 C20 1.409(2) ?
C16 C17 1.392(3) ?
C17 C18 1.399(3) ?
C18 C19 1.385(3) ?
C19 C20 1.399(2) ?
C20 C21 1.452(2) ?
C21 C22 1.400(3) ?
C21 C26 1.406(3) ?
C22 C23 1.384(3) ?
C23 C24 1.401(3) ?
C24 C25 1.390(3) ?
C25 C26 1.388(2) ?
C27 C28 1.318(2) ?
C2 H2 0.899 no
C3 H3 0.979 no
C4 H4 0.965 no
C5 H5 0.956 no
C8 H8 0.950 no
C9 H9 0.950 no
C10 H10 0.950 no
C11 H11 0.950 no
C14 H14 0.950 no
C16 H16 0.950 no
C17 H17 0.950 no
C18 H18 0.950 no
C19 H19 0.950 no
C22 H22 0.950 no
C23 H23 0.950 no
C24 H24 0.950 no
C25 H25 0.950 no
C28 H28 0.950 no

loop_
_geom_contact_atom_site_label_1
_geom_contact_atom_site_label_2
_geom_contact_distance
_geom_contact_site_symmetry_2
_geom_contact_publ_flag
Cl1 Cl2 3.2228(6) . no
Cl1 C1 3.4920(15) . no
Cl1 C12 3.4398(16) . no
Cl3 Cl4 3.1799(7) . no
Cl4 C25 3.5615(16) . no
Cl4 C26 3.3171(16) . no
N1 C5 3.597(2) . no
N1 C8 3.600(2) . no
N2 C19 3.599(2) . no
N2 C22 3.597(2) . no
C1 C4 2.754(2) . no
C1 C14 3.373(2) . no
C2 C5 2.838(3) . no
C2 C13 3.103(3) . no
C3 C6 2.776(3) . no
C5 C8 3.364(3) . no
C7 C10 2.777(3) . no
C8 C11 2.840(3) . no
C9 C12 2.757(3) . no
C11 C13 3.086(2) . no
C12 C14 3.383(2) . no
C15 C18 2.750(2) . no
C15 C28 3.268(3) . no
C16 C19 2.845(3) . no
C16 C27 3.121(2) . no
C16 C28 3.552(3) . no
C17 C20 2.777(3) . no
C19 C22 3.380(3) . no
C21 C24 2.779(3) . no
C22 C25 2.835(3) . no
C23 C26 2.753(3) . no
C25 C27 3.058(2) . no
C26 C28 3.455(3) . no
Cl3 C10 3.4335(17) 2_555 no
C5 C18 3.561(3) 4_655 no
C6 C22 3.544(3) 4_555 no
C10 Cl3 3.4335(17) 2_545 no
C18 C5 3.561(3) 4_454 no
C22 C6 3.544(3) 4_554 no
C24 C24 3.590(3) 3_665 no
C24 C28 3.577(3) 1_655 no
C25 C25 3.447(3) 3_565 no
C28 C24 3.577(3) 1_455 no
Cl1 H11 3.5722 . no
Cl1 H14 3.5605 . no
Cl4 H25 3.1879 . no
Cl4 H28 3.5485 . no
N1 H2 2.7730 . no
N1 H11 2.7865 . no
N1 H14 2.5278 . no
N2 H16 2.7844 . no
N2 H25 2.7733 . no
N2 H28 2.5438 . no
C1 H3 3.2509 . no
C1 H5 3.2864 . no
C1 H14 3.4021 . no
C2 H4 3.2978 . no
C3 H5 3.2923 . no
C4 H2 3.2460 . no
C5 H3 3.3121 . no
C5 H8 3.2340 . no
C6 H2 3.2674 . no
C6 H4 3.2685 . no
C6 H8 2.8858 . no
C7 H5 2.8814 . no
C7 H9 3.2564 . no
C7 H11 3.3123 . no
C8 H5 3.2289 . no
C8 H10 3.2721 . no
C9 H11 3.2980 . no
C10 H8 3.2826 . no
C11 H9 3.2855 . no
C12 H8 3.2874 . no
C12 H10 3.2344 . no
C12 H14 3.4323 . no
C13 H2 2.9366 . no
C13 H11 2.8985 . no
C14 H2 3.3756 . no
C14 H11 3.3896 . no
C15 H17 3.2313 . no
C15 H19 3.2881 . no
C15 H28 3.2084 . no
C16 H18 3.2837 . no
C16 H28 3.4228 . no
C17 H19 3.2845 . no
C18 H16 3.2985 . no
C19 H17 3.2728 . no
C19 H22 3.2549 . no
C20 H16 3.3147 . no
C20 H18 3.2517 . no
C20 H22 2.8968 . no
C21 H19 2.8921 . no
C21 H23 3.2563 . no
C21 H25 3.3081 . no
C22 H19 3.2547 . no
C22 H24 3.2720 . no
C23 H25 3.2949 . no
C24 H22 3.2820 . no
C25 H23 3.2821 . no
C26 H22 3.2833 . no
C26 H24 3.2335 . no
C26 H28 3.5745 . no
C27 H16 2.9378 . no
C27 H25 2.8576 . no
C28 H16 3.1280 . no
C28 H25 3.5708 . no
H2 H3 2.3023 . no
H2 H14 3.4913 . no
H3 H4 2.3793 . no
H4 H5 2.3554 . no
H5 H8 2.8345 . no
H8 H9 2.3412 . no
H9 H10 2.3307 . no
H10 H11 2.3524 . no
H11 H14 3.5650 . no
H16 H17 2.3541 . no
H16 H28 3.0605 . no
H17 H18 2.3293 . no
H18 H19 2.3371 . no
H19 H22 2.8670 . no
H22 H23 2.3361 . no
H23 H24 2.3344 . no
H24 H25 2.3504 . no
Cl1 H4 3.4214 4_554 no
Cl1 H10 2.9660 3_655 no
Cl1 H11 3.3608 3_655 no
Cl1 H17 3.0834 1_655 no
Cl1 H18 3.1696 . no
Cl2 H10 3.0910 3_655 no
Cl2 H11 3.5410 3_555 no
Cl2 H17 3.3739 . no
Cl2 H18 2.9554 . no
Cl3 H3 3.4784 1_455 no
Cl3 H4 3.0689 1_455 no
Cl3 H10 3.0713 2_555 no
Cl3 H24 3.5117 3_565 no
Cl4 H3 3.0416 . no
Cl4 H9 3.5625 2_655 no
Cl4 H10 3.0947 2_655 no
Cl4 H18 2.9791 4_555 no
N1 H17 3.3794 1_655 no
N1 H22 3.5838 4_555 no
N2 H3 3.0933 . no
C1 H16 3.2646 1_655 no
C1 H17 3.1899 1_655 no
C1 H22 3.1079 4_555 no
C2 H16 3.1159 1_655 no
C3 H16 2.8545 1_655 no
C3 H19 3.0321 4_555 no
C4 H16 2.8063 1_655 no
C4 H19 2.9258 4_555 no
C4 H22 3.5404 4_555 no
C5 H16 3.0031 1_655 no
C5 H19 3.4787 4_555 no
C5 H22 2.9023 4_555 no
C6 H16 3.2160 1_655 no
C6 H17 3.3969 1_655 no
C6 H22 2.6407 4_555 no
C7 H14 3.1972 1_655 no
C7 H22 2.9498 4_555 no
C7 H23 3.1181 4_555 no
C8 H14 2.8595 1_655 no
C8 H22 3.5422 4_555 no
C8 H23 3.0725 4_555 no
C9 H14 2.7134 1_655 no
C9 H23 3.2355 4_555 no
C9 H25 3.4703 2_645 no
C10 H14 2.9352 1_655 no
C10 H23 3.4587 4_555 no
C11 H14 3.2952 1_655 no
C11 H23 3.5249 4_555 no
C12 H14 3.3900 1_655 no
C12 H22 3.5224 4_555 no
C12 H23 3.3288 4_555 no
C13 H18 3.3975 . no
C14 H17 3.5290 . no
C14 H18 3.3118 . no
C15 H2 3.0145 . no
C15 H3 3.0613 . no
C15 H5 3.4029 4_454 no
C15 H8 3.5732 4_454 no
C16 H2 2.9458 . no
C16 H5 3.4385 4_454 no
C17 H2 2.8276 . no
C17 H4 3.5888 4_454 no
C17 H5 3.0959 4_454 no
C18 H2 2.8363 . no
C18 H4 3.4790 4_454 no
C18 H5 2.7316 4_454 no
C19 H2 2.9494 . no
C19 H5 2.7428 4_454 no
C20 H2 3.0357 . no
C20 H3 3.3426 . no
C20 H5 3.0889 4_454 no
C20 H8 3.0187 4_454 no
C21 H3 3.5416 . no
C21 H8 2.7081 4_454 no
C21 H28 3.1440 1_655 no
C22 H8 2.9408 4_454 no
C22 H28 2.8988 1_655 no
C23 H8 3.5261 4_454 no
C23 H9 3.2336 4_454 no
C23 H24 3.3031 3_665 no
C23 H28 2.7690 1_655 no
C24 H9 3.2476 4_454 no
C24 H24 2.9362 3_665 no
C24 H25 3.0478 3_565 no
C24 H28 2.8965 1_655 no
C25 H24 3.4426 3_565 no
C25 H25 2.9418 3_565 no
C25 H28 3.1508 1_655 no
C26 H3 3.3872 . no
C26 H8 3.1601 4_454 no
C26 H28 3.2532 1_655 no
C27 H3 3.5100 . no
C27 H24 3.4402 3_565 no
C28 H3 3.5917 1_455 no
C28 H4 3.3679 1_455 no
C28 H24 2.9922 3_565 no
H2 C15 3.0145 . no
H2 C16 2.9458 . no
H2 C17 2.8276 . no
H2 C18 2.8363 . no
H2 C19 2.9494 . no
H2 C20 3.0357 . no
H2 H16 3.5041 . no
H2 H17 3.3319 . no
H2 H18 3.3495 . no
H2 H19 3.5045 . no
H3 Cl3 3.4784 1_655 no
H3 Cl4 3.0416 . no
H3 N2 3.0933 . no
H3 C15 3.0613 . no
H3 C20 3.3426 . no
H3 C21 3.5416 . no
H3 C26 3.3872 . no
H3 C27 3.5100 . no
H3 C28 3.5917 1_655 no
H3 H16 3.3353 1_655 no
H3 H19 3.2182 4_555 no
H3 H28 3.4987 1_655 no
H4 Cl1 3.4214 4_555 no
H4 Cl3 3.0689 1_655 no
H4 C17 3.5888 4_655 no
H4 C18 3.4790 4_655 no
H4 C28 3.3679 1_655 no
H4 H16 3.2639 1_655 no
H4 H17 3.4969 4_655 no
H4 H18 3.3021 4_655 no
H4 H19 3.0240 4_555 no
H5 C15 3.4029 4_655 no
H5 C16 3.4385 4_655 no
H5 C17 3.0959 4_655 no
H5 C18 2.7316 4_655 no
H5 C19 2.7428 4_655 no
H5 C20 3.0889 4_655 no
H5 H16 3.5424 1_655 no
H5 H18 3.0896 4_655 no
H5 H19 3.1165 4_655 no
H5 H22 3.1651 4_555 no
H8 C15 3.5732 4_655 no
H8 C20 3.0187 4_655 no
H8 C21 2.7081 4_655 no
H8 C22 2.9408 4_655 no
H8 C23 3.5261 4_655 no
H8 C26 3.1601 4_655 no
H8 H14 3.2952 1_655 no
H8 H22 3.2363 4_655 no
H8 H23 3.4728 4_555 no
H9 Cl4 3.5625 2_645 no
H9 C23 3.2336 4_655 no
H9 C24 3.2476 4_655 no
H9 H14 3.0855 1_655 no
H9 H23 3.4952 4_655 no
H9 H24 3.5198 4_655 no
H9 H25 2.8658 2_645 no
H10 Cl1 2.9660 3_655 no
H10 Cl2 3.0910 3_655 no
H10 Cl3 3.0713 2_545 no
H10 Cl4 3.0947 2_645 no
H10 H14 3.3971 1_655 no
H11 Cl1 3.3608 3_655 no
H11 Cl2 3.5410 3_555 no
H11 H11 2.9440 3_655 no
H14 C7 3.1972 1_455 no
H14 C8 2.8595 1_455 no
H14 C9 2.7134 1_455 no
H14 C10 2.9352 1_455 no
H14 C11 3.2952 1_455 no
H14 C12 3.3900 1_455 no
H14 H8 3.2952 1_455 no
H14 H9 3.0855 1_455 no
H14 H10 3.3971 1_455 no
H16 C1 3.2646 1_455 no
H16 C2 3.1159 1_455 no
H16 C3 2.8545 1_455 no
H16 C4 2.8063 1_455 no
H16 C5 3.0031 1_455 no
H16 C6 3.2160 1_455 no
H16 H2 3.5041 . no
H16 H3 3.3353 1_455 no
H16 H4 3.2639 1_455 no
H16 H5 3.5424 1_455 no
H17 Cl1 3.0834 1_455 no
H17 Cl2 3.3739 . no
H17 N1 3.3794 1_455 no
H17 C1 3.1899 1_455 no
H17 C6 3.3969 1_455 no
H17 C14 3.5290 . no
H17 H2 3.3319 . no
H17 H4 3.4969 4_454 no
H18 Cl1 3.1696 . no
H18 Cl2 2.9554 . no
H18 Cl4 2.9791 4_554 no
H18 C13 3.3975 . no
H18 C14 3.3118 . no
H18 H2 3.3495 . no
H18 H4 3.3021 4_454 no
H18 H5 3.0896 4_454 no
H19 C3 3.0321 4_554 no
H19 C4 2.9258 4_554 no
H19 C5 3.4787 4_554 no
H19 H2 3.5045 . no
H19 H3 3.2182 4_554 no
H19 H4 3.0240 4_554 no
H19 H5 3.1165 4_454 no
H22 N1 3.5838 4_554 no
H22 C1 3.1079 4_554 no
H22 C4 3.5404 4_554 no
H22 C5 2.9023 4_554 no
H22 C6 2.6407 4_554 no
H22 C7 2.9498 4_554 no
H22 C8 3.5422 4_554 no
H22 C12 3.5224 4_554 no
H22 H5 3.1651 4_554 no
H22 H8 3.2363 4_454 no
H22 H28 3.3783 1_655 no
H23 C7 3.1181 4_554 no
H23 C8 3.0725 4_554 no
H23 C9 3.2355 4_554 no
H23 C10 3.4587 4_554 no
H23 C11 3.5249 4_554 no
H23 C12 3.3288 4_554 no
H23 H8 3.4728 4_554 no
H23 H9 3.4952 4_454 no
H23 H24 3.1628 3_665 no
H23 H28 3.2006 1_655 no
H24 Cl3 3.5117 3_565 no
H24 C23 3.3031 3_665 no
H24 C24 2.9362 3_665 no
H24 C25 3.4426 3_565 no
H24 C27 3.4402 3_565 no
H24 C28 2.9922 3_565 no
H24 H9 3.5198 4_454 no
H24 H23 3.1628 3_665 no
H24 H24 2.4817 3_665 no
H24 H25 2.8508 3_565 no
H24 H28 3.3800 1_655 no
H24 H28 2.9544 3_565 no
H25 C9 3.4703 2_655 no
H25 C24 3.0478 3_565 no
H25 C25 2.9418 3_565 no
H25 H9 2.8658 2_655 no
H25 H24 2.8508 3_565 no
H25 H25 2.6885 3_565 no
H28 C21 3.1440 1_455 no
H28 C22 2.8988 1_455 no
H28 C23 2.7690 1_455 no
H28 C24 2.8965 1_455 no
H28 C25 3.1508 1_455 no
H28 C26 3.2532 1_455 no
H28 H3 3.4987 1_455 no
H28 H22 3.3783 1_455 no
H28 H23 3.2006 1_455 no
H28 H24 3.3800 1_455 no
H28 H24 2.9544 3_565 no

loop_
_geom_torsion_atom_site_label_1
_geom_torsion_atom_site_label_2
_geom_torsion_atom_site_label_3
_geom_torsion_atom_site_label_4
_geom_torsion
_geom_torsion_publ_flag
C1 N1 C12 C7 2.05(16) no
C1 N1 C12 C11 179.83(13) no
C12 N1 C1 C2 -179.56(13) no
C12 N1 C1 C6 -2.00(15) no
C1 N1 C13 Cl1 82.69(17) no
C1 N1 C13 C14 -97.54(17) no
C13 N1 C1 C2 16.6(3) no
C13 N1 C1 C6 -165.81(12) no
C12 N1 C13 Cl1 -78.65(17) no
C12 N1 C13 C14 101.12(17) no
C13 N1 C12 C7 166.09(12) no
C13 N1 C12 C11 -16.1(3) no
C15 N2 C26 C21 0.20(15) no
C15 N2 C26 C25 177.01(12) no
C26 N2 C15 C16 -178.37(12) no
C26 N2 C15 C20 -0.06(14) no
C15 N2 C27 Cl4 102.36(14) no
C15 N2 C27 C28 -78.22(17) no
C27 N2 C15 C16 11.2(3) no
C27 N2 C15 C20 -170.47(12) no
C26 N2 C27 Cl4 -66.67(16) no
C26 N2 C27 C28 112.75(15) no
C27 N2 C26 C21 170.95(11) no
C27 N2 C26 C25 -12.2(3) no
N1 C1 C2 C3 176.52(13) no
N1 C1 C6 C5 -176.32(11) no
N1 C1 C6 C7 1.17(15) no
C2 C1 C6 C5 1.4(3) no
C2 C1 C6 C7 178.91(13) no
C6 C1 C2 C3 -0.7(3) no
C1 C2 C3 C4 -0.4(3) no
C2 C3 C4 C5 0.9(3) no
C3 C4 C5 C6 -0.2(3) no
C4 C5 C6 C1 -0.9(3) no
C4 C5 C6 C7 -177.62(14) no
C1 C6 C7 C8 -178.05(15) no
C1 C6 C7 C12 0.09(16) no
C5 C6 C7 C8 -1.0(3) no
C5 C6 C7 C12 177.09(15) no
C6 C7 C8 C9 178.15(15) no
C6 C7 C12 N1 -1.31(16) no
C6 C7 C12 C11 -179.27(12) no
C8 C7 C12 N1 177.13(13) no
C8 C7 C12 C11 -0.8(3) no
C12 C7 C8 C9 0.2(3) no
C7 C8 C9 C10 0.6(3) no
C8 C9 C10 C11 -0.8(3) no
C9 C10 C11 C12 0.2(3) no
C10 C11 C12 N1 -176.90(14) no
C10 C11 C12 C7 0.6(3) no
Cl1 C13 C14 Cl2 -0.3(2) no
N1 C13 C14 Cl2 179.91(11) no
N2 C15 C16 C17 178.30(12) no
N2 C15 C20 C19 -178.78(11) no
N2 C15 C20 C21 -0.11(14) no
C16 C15 C20 C19 -0.3(2) no
C16 C15 C20 C21 178.33(12) no
C20 C15 C16 C17 0.2(2) no
C15 C16 C17 C18 -0.2(2) no
C16 C17 C18 C19 0.4(3) no
C17 C18 C19 C20 -0.6(3) no
C18 C19 C20 C15 0.5(2) no
C18 C19 C20 C21 -177.74(13) no
C15 C20 C21 C22 -175.29(13) no
C15 C20 C21 C26 0.23(15) no
C19 C20 C21 C22 3.1(3) no
C19 C20 C21 C26 178.64(15) no
C20 C21 C22 C23 174.66(14) no
C20 C21 C26 N2 -0.26(15) no
C20 C21 C26 C25 -177.31(12) no
C22 C21 C26 N2 176.03(12) no
C22 C21 C26 C25 -1.0(2) no
C26 C21 C22 C23 -0.4(2) no
C21 C22 C23 C24 1.1(3) no
C22 C23 C24 C25 -0.3(3) no
C23 C24 C25 C26 -1.1(3) no
C24 C25 C26 N2 -174.65(13) no
C24 C25 C26 C21 1.8(2) no
Cl4 C27 C28 Cl3 0.12(19) no
N2 C27 C28 Cl3 -179.27(11) no

loop_
_cod_related_entry_id
_cod_related_entry_database
_cod_related_entry_code
1 ChemSpider 15281021
